data_4512819
loop_
_publ_author_name
'Qu, Bo-Tao'
'Lai, Jian-Cheng'
'Liu, Sheng'
'Liu, Feng'
'Gao, Yan-Dong'
'You, Xiao-Zeng'

_publ_section_title
;
 Cu- and Ag-Based Metal--Organic Frameworks with
 4-Pyranone-2,6-dicarboxylic Acid: Syntheses, Crystal Structures, and
 Dielectric Properties
;
_journal_issue 4
_journal_name_full 'Crystal Growth &amp; Design'
_journal_page_first 1707
_journal_paper_doi 10.1021/cg501706t
_journal_volume 15
_journal_year 2015
_chemical_formula_moiety 'C7 H2 Ag2 O6'
_chemical_formula_sum 'C7 H2 Ag2 O6'
_chemical_formula_weight 397.83
_chemical_name_systematic
; 
 ? 
;
_space_group_IT_number 15
_symmetry_cell_setting monoclinic
_symmetry_space_group_name_Hall '-C 2yc'
_symmetry_space_group_name_H-M 'C 1 2/c 1'
_atom_sites_solution_hydrogens geom
_atom_sites_solution_primary direct
_atom_sites_solution_secondary difmap
_audit_creation_method SHELXL-97
_cell_angle_alpha 90.00
_cell_angle_beta 92.883(2)
_cell_angle_gamma 90.00
_cell_formula_units_Z 4
_cell_length_a 3.8359(5)
_cell_length_b 16.507(2)
_cell_length_c 12.0057(17)
_cell_measurement_reflns_used 1765
_cell_measurement_temperature 296(2)
_cell_measurement_theta_max 30.719
_cell_measurement_theta_min 2.467
_cell_volume 759.23(17)
_computing_structure_refinement 'SHELXL-97 (Sheldrick, 1997)'
_computing_structure_solution 'SHELXS-97 (Sheldrick, 1990)'
_diffrn_ambient_temperature 296(2)
_diffrn_measured_fraction_theta_full 0.999
_diffrn_measured_fraction_theta_max 0.999
_diffrn_radiation_monochromator graphite
_diffrn_radiation_source 'fine-focus sealed tube'
_diffrn_radiation_type MoK\a
_diffrn_radiation_wavelength 0.71073
_diffrn_reflns_av_R_equivalents 0.0213
_diffrn_reflns_av_sigmaI/netI 0.0184
_diffrn_reflns_limit_h_max 4
_diffrn_reflns_limit_h_min -3
_diffrn_reflns_limit_k_max 19
_diffrn_reflns_limit_k_min -19
_diffrn_reflns_limit_l_max 14
_diffrn_reflns_limit_l_min -14
_diffrn_reflns_number 2814
_diffrn_reflns_theta_full 25.18
_diffrn_reflns_theta_max 25.18
_diffrn_reflns_theta_min 2.47
_exptl_absorpt_coefficient_mu 5.161
_exptl_absorpt_correction_T_max 0.460
_exptl_absorpt_correction_T_min 0.392
_exptl_absorpt_correction_type multi-scan
_exptl_absorpt_process_details '(SADABS; Sheldrick, 2004)'
_exptl_crystal_colour colorless
_exptl_crystal_density_diffrn 3.480
_exptl_crystal_density_method 'not measured'
_exptl_crystal_description rod
_exptl_crystal_F_000 744
_exptl_crystal_size_max 0.19
_exptl_crystal_size_mid 0.17
_exptl_crystal_size_min 0.15
_refine_diff_density_max 0.472
_refine_diff_density_min -0.930
_refine_diff_density_rms 0.125
_refine_ls_extinction_method none
_refine_ls_goodness_of_fit_ref 1.121
_refine_ls_hydrogen_treatment constr
_refine_ls_matrix_type full
_refine_ls_number_parameters 70
_refine_ls_number_reflns 686
_refine_ls_number_restraints 0
_refine_ls_restrained_S_all 1.121
_refine_ls_R_factor_all 0.0263
_refine_ls_R_factor_gt 0.0225
_refine_ls_shift/su_max 0.000
_refine_ls_shift/su_mean 0.000
_refine_ls_structure_factor_coef Fsqd
_refine_ls_weighting_details 'calc w=1/[\s^2^(Fo^2^)+(0.0211P)^2^+4.6932P] where P=(Fo^2^+2Fc^2^)/3'
_refine_ls_weighting_scheme calc
_refine_ls_wR_factor_gt 0.0531
_refine_ls_wR_factor_ref 0.0559
_reflns_number_gt 622
_reflns_number_total 686
_reflns_threshold_expression >2sigma(I)
_cod_data_source_file cg501706t_si_002.cif
_cod_data_source_block 3
_cod_depositor_comments
;
The following automatic conversions were performed:

'_symmetry_cell_setting' value 'Monoclinic' changed to 'monoclinic'
according to
/usr/data/users/saulius/crontab/automatic-downloads/rss-feeds/ACS/lib/dictionaries/cif_core.dic
dictionary named 'cif_core.dic' version 2.4.2 from 2011-04-26.

Automatic conversion script
Id: cif_fix_values 3086 2015-02-26 13:12:21Z robertas 

 Adding full bibliography for 4512817--4512819.cif.
;
_cod_original_cell_volume 759.25(18)
_cod_original_sg_symbol_H-M C2/c
_cod_database_code 4512819

loop_
_symmetry_equiv_pos_as_xyz
'x, y, z'
'-x, y, -z+1/2'
'x+1/2, y+1/2, z'
'-x+1/2, y+1/2, -z+1/2'
'-x, -y, -z'
'x, -y, z-1/2'
'-x+1/2, -y+1/2, -z'
'x+1/2, -y+1/2, z-1/2'

loop_
_atom_site_label
_atom_site_type_symbol
_atom_site_fract_x
_atom_site_fract_y
_atom_site_fract_z
_atom_site_U_iso_or_equiv
_atom_site_adp_type
_atom_site_occupancy
_atom_site_symmetry_multiplicity
_atom_site_calc_flag
_atom_site_refinement_flags
Ag1 Ag 0.69628(10) 0.79984(2) 0.38550(3) 0.03917(17) Uani 1 1 d .
C1 C 1.0000 0.9573(3) 0.2500 0.0230(12) Uani 1 2 d S
C2 C 0.8509(11) 1.0040(2) 0.3373(3) 0.0223(8) Uani 1 1 d .
H2 H 0.7538 0.9778 0.3970 0.027 Uiso 1 1 calc R
C3 C 0.8525(10) 1.0851(2) 0.3324(3) 0.0197(8) Uani 1 1 d .
C4 C 0.6759(10) 1.1426(2) 0.4098(3) 0.0216(8) Uani 1 1 d .
O1 O 1.0000 1.1266(2) 0.2500 0.0210(8) Uani 1 2 d S
O2 O 0.4541(9) 0.88829(18) 0.5074(3) 0.0362(8) Uani 1 1 d .
O3 O 1.1680(7) 0.71567(17) 0.3809(2) 0.0262(6) Uani 1 1 d .
O4 O 1.0000 0.8812(2) 0.2500 0.0340(10) Uani 1 2 d S

loop_
_atom_site_aniso_label
_atom_site_aniso_U_11
_atom_site_aniso_U_22
_atom_site_aniso_U_33
_atom_site_aniso_U_23
_atom_site_aniso_U_13
_atom_site_aniso_U_12
Ag1 0.0398(2) 0.0225(2) 0.0577(3) 0.00146(15) 0.02726(18) 0.00334(15)
C1 0.029(3) 0.015(3) 0.025(3) 0.000 0.006(2) 0.000
C2 0.029(2) 0.0185(19) 0.0204(19) 0.0012(15) 0.0095(17) -0.0039(16)
C3 0.0203(19) 0.0184(19) 0.0211(19) -0.0001(15) 0.0067(16) -0.0004(15)
C4 0.023(2) 0.0160(19) 0.027(2) -0.0038(15) 0.0063(16) -0.0027(15)
O1 0.028(2) 0.0143(18) 0.0221(19) 0.000 0.0100(16) 0.000
O2 0.051(2) 0.0229(15) 0.0372(17) -0.0033(13) 0.0280(15) -0.0026(14)
O3 0.0300(16) 0.0160(14) 0.0334(16) -0.0010(11) 0.0106(13) 0.0032(12)
O4 0.055(3) 0.016(2) 0.032(2) 0.000 0.022(2) 0.000

loop_
_atom_type_symbol
_atom_type_description
_atom_type_scat_dispersion_real
_atom_type_scat_dispersion_imag
_atom_type_scat_source
C C 0.0033 0.0016 'International Tables Vol C Tables 4.2.6.8 and 6.1.1.4'
H H 0.0000 0.0000 'International Tables Vol C Tables 4.2.6.8 and 6.1.1.4'
O O 0.0106 0.0060 'International Tables Vol C Tables 4.2.6.8 and 6.1.1.4'
Ag Ag -0.8971 1.1015 'International Tables Vol C Tables 4.2.6.8 and 6.1.1.4'

loop_
_geom_angle_atom_site_label_1
_geom_angle_atom_site_label_2
_geom_angle_atom_site_label_3
_geom_angle
_geom_angle_site_symmetry_1
_geom_angle_site_symmetry_3
O3 Ag1 O2 138.47(12) . .
O3 Ag1 O4 85.06(10) . .
O2 Ag1 O4 107.18(11) . .
O3 Ag1 O3 108.01(11) . 1_455
O2 Ag1 O3 90.82(11) . 1_455
O4 Ag1 O3 135.65(7) . 1_455
O3 Ag1 Ag1 68.99(7) . 7_666
O2 Ag1 Ag1 79.57(8) . 7_666
O4 Ag1 Ag1 143.56(3) . 7_666
O3 Ag1 Ag1 78.44(7) 1_455 7_666
O4 C1 C2 122.3(2) . .
O4 C1 C2 122.3(2) . 2_755
C2 C1 C2 115.4(5) . 2_755
C3 C2 C1 119.9(4) . .
C3 C2 H2 120.0 . .
C1 C2 H2 120.0 . .
C2 C3 O1 122.8(3) . .
C2 C3 C4 126.6(3) . .
O1 C3 C4 110.4(3) . .
O2 C4 O3 127.5(4) 5_676 3_455
O2 C4 C3 116.4(3) 5_676 .
O3 C4 C3 116.0(3) 3_455 .
C3 O1 C3 119.0(4) 2_755 .
C4 O2 Ag1 116.1(3) 5_676 .
C4 O3 Ag1 125.9(3) 3_545 .
C4 O3 Ag1 121.9(3) 3_545 1_655
Ag1 O3 Ag1 108.01(11) . 1_655
C1 O4 Ag1 123.27(8) . 2_755
C1 O4 Ag1 123.27(8) . .
Ag1 O4 Ag1 113.45(15) 2_755 .

loop_
_geom_bond_atom_site_label_1
_geom_bond_atom_site_label_2
_geom_bond_distance
_geom_bond_site_symmetry_2
Ag1 O3 2.284(3) .
Ag1 O2 2.296(3) .
Ag1 O4 2.450(2) .
Ag1 O3 2.455(3) 1_455
Ag1 Ag1 3.2127(8) 7_666
C1 O4 1.255(7) .
C1 C2 1.442(5) .
C1 C2 1.442(5) 2_755
C2 C3 1.340(5) .
C2 H2 0.9300 .
C3 O1 1.351(4) .
C3 C4 1.512(5) .
C4 O2 1.244(5) 5_676
C4 O3 1.256(5) 3_455
O1 C3 1.351(4) 2_755
O2 C4 1.244(5) 5_676
O3 C4 1.256(5) 3_545
O3 Ag1 2.455(3) 1_655
O4 Ag1 2.450(2) 2_755
